data_7039683
loop_
_publ_author_name
'Pretorius, Ren\'e'
'Fructos, Manuel R.'
'M\"uller-Bunz, Helge'
'Gossage, Robert A.'
'P\'erez, Pedro J'
'Albrecht, Martin'

_publ_section_title
;
 Synthesis and catalytic applications of 1,2,3-triazolylidene gold(i)
 complexes in silver-free oxazoline syntheses and C-H bond activation.
;
_journal_issue 37
_journal_name_full 'Dalton transactions (Cambridge, England : 2003)'
_journal_page_first 14591
_journal_page_last 14602
_journal_paper_doi 10.1039/c6dt02181f
_journal_volume 45
_journal_year 2016
_chemical_formula_moiety 'C7 H13 Au Cl N3'
_chemical_formula_sum 'C7 H13 Au Cl N3'
_chemical_formula_weight 371.62
_chemical_name_systematic
; 
 ? 
;
_space_group_IT_number 2
_symmetry_cell_setting triclinic
_symmetry_space_group_name_Hall '-P 1'
_symmetry_space_group_name_H-M 'P -1'
_atom_sites_solution_hydrogens geom
_atom_sites_solution_primary direct
_atom_sites_solution_secondary difmap
_audit_creation_method SHELXL-97
_audit_update_record
;
2016-05-20 deposited with the CCDC.
2016-06-24 downloaded from the CCDC.
;
_cell_angle_alpha 82.2181(9)
_cell_angle_beta 78.8756(9)
_cell_angle_gamma 87.9581(8)
_cell_formula_units_Z 4
_cell_length_a 5.66636(6)
_cell_length_b 13.6052(2)
_cell_length_c 13.6584(2)
_cell_measurement_reflns_used 32016
_cell_measurement_temperature 100(2)
_cell_measurement_theta_max 32.7050
_cell_measurement_theta_min 3.2160
_cell_volume 1023.60(2)
_computing_cell_refinement
; 
CrysAlisPro, Agilent Technologies, 
Version 1.171.36.24a (release 19-12-2012 CrysAlis171 .NET) 
(compiled Dec 19 2012,11:08:27) 
;
_computing_data_collection
; 
CrysAlisPro, Agilent Technologies, 
Version 1.171.36.24a (release 19-12-2012 CrysAlis171 .NET) 
(compiled Dec 19 2012,11:08:27) 
;
_computing_data_reduction
; 
CrysAlisPro, Agilent Technologies, 
Version 1.171.36.24a (release 19-12-2012 CrysAlis171 .NET) 
(compiled Dec 19 2012,11:08:27) 
;
_computing_structure_refinement 'SHELXL-97 (Sheldrick, 2008)'
_computing_structure_solution 'SHELXS-97 (Sheldrick, 2008)'
_diffrn_ambient_temperature 100(2)
_diffrn_detector_area_resol_mean 10.3196
_diffrn_measured_fraction_theta_full 0.994
_diffrn_measured_fraction_theta_max 0.953
_diffrn_measurement_device_type 'SuperNova, Dual, Cu at zero, Atlas'
_diffrn_measurement_method '\w scans'
_diffrn_radiation_monochromator mirror
_diffrn_radiation_source 'SuperNova (Mo) X-ray Source'
_diffrn_radiation_type MoK\a
_diffrn_radiation_wavelength 0.71073
_diffrn_reflns_av_R_equivalents 0.0627
_diffrn_reflns_av_sigmaI/netI 0.0285
_diffrn_reflns_limit_h_max 8
_diffrn_reflns_limit_h_min -8
_diffrn_reflns_limit_k_max 20
_diffrn_reflns_limit_k_min -20
_diffrn_reflns_limit_l_max 20
_diffrn_reflns_limit_l_min -20
_diffrn_reflns_number 65960
_diffrn_reflns_theta_full 32.00
_diffrn_reflns_theta_max 32.98
_diffrn_reflns_theta_min 3.02
_exptl_absorpt_coefficient_mu 14.586
_exptl_absorpt_correction_T_max 0.335
_exptl_absorpt_correction_T_min 0.094
_exptl_absorpt_correction_type analytical
_exptl_absorpt_process_details
; 
CrysAlisPro, Agilent Technologies, 
Version 1.171.36.24a (release 19-12-2012 CrysAlis171 .NET) 
(compiled Dec 19 2012,11:08:27) 
Analytical numeric absorption correction using a multifaceted crystal 
model based on expressions derived by R.C. Clark & J.S. Reid. 
(Clark, R. C. & Reid, J. S. (1995). Acta Cryst. A51, 887-897) 
;
_exptl_crystal_colour colourless
_exptl_crystal_density_diffrn 2.411
_exptl_crystal_density_method 'not measured'
_exptl_crystal_description irregular
_exptl_crystal_F_000 688
_exptl_crystal_recrystallization_method 'Re-crystallisation from solvent'
_exptl_crystal_size_max 0.3838
_exptl_crystal_size_mid 0.1745
_exptl_crystal_size_min 0.0991
_refine_diff_density_max 1.140
_refine_diff_density_min -1.877
_refine_diff_density_rms 0.167
_refine_ls_extinction_method none
_refine_ls_goodness_of_fit_ref 1.051
_refine_ls_hydrogen_treatment constr
_refine_ls_matrix_type full
_refine_ls_number_parameters 221
_refine_ls_number_reflns 7351
_refine_ls_number_restraints 0
_refine_ls_restrained_S_all 1.051
_refine_ls_R_factor_all 0.0237
_refine_ls_R_factor_gt 0.0201
_refine_ls_shift/su_max 0.003
_refine_ls_shift/su_mean 0.000
_refine_ls_structure_factor_coef Fsqd
_refine_ls_weighting_details 'calc w=1/[\s^2^(Fo^2^)+(0.0187P)^2^+0.3635P] where P=(Fo^2^+2Fc^2^)/3'
_refine_ls_weighting_scheme calc
_refine_ls_wR_factor_gt 0.0440
_refine_ls_wR_factor_ref 0.0460
_reflns_number_gt 6687
_reflns_number_total 7351
_reflns_threshold_expression I>2\s(I)
_cod_data_source_file c6dt02181f2.cif
_cod_data_source_block alb328_2g
_cod_depositor_comments 'Adding full bibliography for 7039683--7039686.cif.'
_cod_original_cell_volume 1023.61(2)
_cod_database_code 7039683
_solvent_exptl_crystal_recrystallization_method Dichloromethane

loop_
_symmetry_equiv_pos_as_xyz
'x, y, z'
'-x, -y, -z'

loop_
_atom_site_label
_atom_site_type_symbol
_atom_site_fract_x
_atom_site_fract_y
_atom_site_fract_z
_atom_site_U_iso_or_equiv
_atom_site_adp_type
_atom_site_occupancy
_atom_site_symmetry_multiplicity
_atom_site_calc_flag
_atom_site_refinement_flags
Au1 Au 0.700584(15) 0.632175(6) 0.474498(7) 0.01307(3) Uani 1 1 d .
Cl1 Cl 0.82821(11) 0.70959(4) 0.31352(5) 0.01645(11) Uani 1 1 d .
C1 C 0.5953(4) 0.55612(17) 0.60968(19) 0.0151(4) Uani 1 1 d .
C2 C 0.7036(4) 0.47794(18) 0.66088(19) 0.0163(4) Uani 1 1 d .
H2 H 0.8563 0.4492 0.6383 0.020 Uiso 1 1 calc R
N1 N 0.5525(3) 0.45014(15) 0.74860(16) 0.0154(4) Uani 1 1 d .
C3 C 0.5863(4) 0.37018(18) 0.82849(19) 0.0188(5) Uani 1 1 d .
H3A H 0.6662 0.3129 0.7977 0.023 Uiso 1 1 calc R
H3B H 0.4273 0.3483 0.8680 0.023 Uiso 1 1 calc R
C4 C 0.7372(5) 0.40332(18) 0.89841(19) 0.0193(5) Uani 1 1 d .
H4A H 0.6526 0.4579 0.9325 0.023 Uiso 1 1 calc R
H4B H 0.8926 0.4290 0.8585 0.023 Uiso 1 1 calc R
C5 C 0.7840(5) 0.3183(2) 0.9771(2) 0.0253(5) Uani 1 1 d .
H5A H 0.8637 0.2629 0.9428 0.030 Uiso 1 1 calc R
H5B H 0.6284 0.2939 1.0181 0.030 Uiso 1 1 calc R
C6 C 0.9414(5) 0.3491(2) 1.0463(2) 0.0293(6) Uani 1 1 d .
H6A H 1.0954 0.3736 1.0061 0.044 Uiso 1 1 calc R
H6B H 0.9703 0.2918 1.0944 0.044 Uiso 1 1 calc R
H6C H 0.8598 0.4017 1.0829 0.044 Uiso 1 1 calc R
N2 N 0.3530(4) 0.50419(15) 0.75881(16) 0.0160(4) Uani 1 1 d .
N3 N 0.3819(3) 0.56665(15) 0.67398(16) 0.0153(4) Uani 1 1 d .
C7 C 0.1914(4) 0.63970(18) 0.6599(2) 0.0195(5) Uani 1 1 d .
H7A H 0.1307 0.6307 0.5993 0.029 Uiso 1 1 calc R
H7B H 0.2560 0.7067 0.6525 0.029 Uiso 1 1 calc R
H7C H 0.0599 0.6306 0.7185 0.029 Uiso 1 1 calc R
Au2 Au 0.755513(15) 0.838811(6) 0.590234(7) 0.01352(3) Uani 1 1 d .
Cl2 Cl 0.63192(11) 0.76487(5) 0.75231(5) 0.01900(11) Uani 1 1 d .
C8 C 0.8659(4) 0.90853(17) 0.45253(18) 0.0120(4) Uani 1 1 d .
C9 C 0.7663(4) 0.98130(17) 0.39118(18) 0.0159(4) Uani 1 1 d .
H9 H 0.6126 1.0117 0.4074 0.019 Uiso 1 1 calc R
N4 N 0.9267(4) 1.00132(15) 0.30424(16) 0.0152(4) Uani 1 1 d .
C10 C 0.9006(5) 1.06930(17) 0.21375(19) 0.0180(5) Uani 1 1 d .
H10A H 1.0612 1.0832 0.1712 0.022 Uiso 1 1 calc R
H10B H 0.8299 1.1329 0.2337 0.022 Uiso 1 1 calc R
C11 C 0.7409(4) 1.02561(17) 0.15323(19) 0.0174(5) Uani 1 1 d .
H11A H 0.5787 1.0147 0.1953 0.021 Uiso 1 1 calc R
H11B H 0.7244 1.0743 0.0941 0.021 Uiso 1 1 calc R
C12 C 0.8354(5) 0.92839(18) 0.11710(19) 0.0192(5) Uani 1 1 d .
H12A H 0.8511 0.8793 0.1760 0.023 Uiso 1 1 calc R
H12B H 0.9974 0.9390 0.0747 0.023 Uiso 1 1 calc R
C13 C 0.6707(5) 0.8869(2) 0.0565(2) 0.0258(6) Uani 1 1 d .
H13A H 0.6596 0.9341 -0.0033 0.039 Uiso 1 1 calc R
H13B H 0.5102 0.8761 0.0982 0.039 Uiso 1 1 calc R
H13C H 0.7369 0.8237 0.0358 0.039 Uiso 1 1 calc R
N5 N 1.1278(4) 0.94775(15) 0.30340(16) 0.0157(4) Uani 1 1 d .
N6 N 1.0862(3) 0.89268(15) 0.39272(15) 0.0143(4) Uani 1 1 d .
C14 C 1.2707(4) 0.82021(18) 0.4166(2) 0.0193(5) Uani 1 1 d .
H14A H 1.3236 0.8341 0.4775 0.029 Uiso 1 1 calc R
H14B H 1.4082 0.8247 0.3604 0.029 Uiso 1 1 calc R
H14C H 1.2039 0.7533 0.4279 0.029 Uiso 1 1 calc R

loop_
_atom_site_aniso_label
_atom_site_aniso_U_11
_atom_site_aniso_U_22
_atom_site_aniso_U_33
_atom_site_aniso_U_23
_atom_site_aniso_U_13
_atom_site_aniso_U_12
Au1 0.01304(4) 0.01152(4) 0.01448(5) -0.00171(3) -0.00240(3) 0.00105(3)
Cl1 0.0183(3) 0.0144(2) 0.0164(3) -0.0021(2) -0.0031(2) 0.0012(2)
C1 0.0138(10) 0.0126(10) 0.0182(11) -0.0009(9) -0.0016(9) -0.0026(8)
C2 0.0149(10) 0.0152(10) 0.0183(11) -0.0027(9) -0.0017(9) 0.0016(8)
N1 0.0137(9) 0.0135(9) 0.0182(10) -0.0001(7) -0.0026(8) -0.0001(7)
C3 0.0206(11) 0.0160(11) 0.0178(11) 0.0023(9) -0.0016(10) -0.0022(9)
C4 0.0223(12) 0.0173(11) 0.0181(11) -0.0016(9) -0.0037(10) 0.0023(9)
C5 0.0329(14) 0.0212(12) 0.0223(13) 0.0020(10) -0.0104(12) 0.0016(11)
C6 0.0401(16) 0.0287(14) 0.0204(13) -0.0050(11) -0.0088(12) 0.0080(12)
N2 0.0160(9) 0.0148(9) 0.0168(10) -0.0026(8) -0.0018(8) 0.0011(7)
N3 0.0121(9) 0.0141(9) 0.0187(10) -0.0026(8) -0.0003(8) -0.0002(7)
C7 0.0145(10) 0.0183(11) 0.0258(13) -0.0033(10) -0.0044(10) 0.0045(9)
Au2 0.01247(4) 0.01314(4) 0.01544(5) -0.00294(3) -0.00330(3) 0.00104(3)
Cl2 0.0192(3) 0.0201(3) 0.0169(3) -0.0018(2) -0.0019(2) 0.0002(2)
C8 0.0111(10) 0.0134(10) 0.0130(10) -0.0059(8) -0.0034(8) 0.0003(8)
C9 0.0141(10) 0.0151(10) 0.0183(11) -0.0045(9) -0.0017(9) 0.0022(8)
N4 0.0146(9) 0.0133(9) 0.0185(10) -0.0039(7) -0.0044(8) 0.0009(7)
C10 0.0219(12) 0.0130(10) 0.0182(12) 0.0012(9) -0.0040(10) 0.0002(9)
C11 0.0180(11) 0.0160(11) 0.0185(11) -0.0002(9) -0.0056(9) 0.0006(9)
C12 0.0240(12) 0.0140(10) 0.0195(12) 0.0004(9) -0.0053(10) -0.0001(9)
C13 0.0300(14) 0.0210(12) 0.0281(14) -0.0046(11) -0.0082(12) -0.0009(10)
N5 0.0166(9) 0.0157(9) 0.0156(10) -0.0037(8) -0.0038(8) 0.0012(7)
N6 0.0135(9) 0.0138(9) 0.0163(9) -0.0018(7) -0.0049(8) -0.0002(7)
C14 0.0139(10) 0.0194(11) 0.0253(13) -0.0030(10) -0.0061(10) 0.0046(9)

loop_
_atom_type_symbol
_atom_type_description
_atom_type_scat_dispersion_real
_atom_type_scat_dispersion_imag
_atom_type_scat_source
C C 0.0033 0.0016 'International Tables Vol C Tables 4.2.6.8 and 6.1.1.4'
H H 0.0000 0.0000 'International Tables Vol C Tables 4.2.6.8 and 6.1.1.4'
N N 0.0061 0.0033 'International Tables Vol C Tables 4.2.6.8 and 6.1.1.4'
Cl Cl 0.1484 0.1585 'International Tables Vol C Tables 4.2.6.8 and 6.1.1.4'
Au Au -2.0133 8.8022 'International Tables Vol C Tables 4.2.6.8 and 6.1.1.4'

loop_
_geom_angle_atom_site_label_1
_geom_angle_atom_site_label_2
_geom_angle_atom_site_label_3
_geom_angle
C1 Au1 Cl1 175.90(7)
N3 C1 C2 102.3(2)
N3 C1 Au1 126.62(17)
C2 C1 Au1 130.98(19)
N1 C2 C1 107.4(2)
N1 C2 H2 126.3
C1 C2 H2 126.3
N2 N1 C2 112.36(19)
N2 N1 C3 119.7(2)
C2 N1 C3 127.9(2)
N1 C3 C4 111.8(2)
N1 C3 H3A 109.3
C4 C3 H3A 109.3
N1 C3 H3B 109.3
C4 C3 H3B 109.3
H3A C3 H3B 107.9
C3 C4 C5 111.4(2)
C3 C4 H4A 109.3
C5 C4 H4A 109.3
C3 C4 H4B 109.3
C5 C4 H4B 109.3
H4A C4 H4B 108.0
C4 C5 C6 112.3(2)
C4 C5 H5A 109.1
C6 C5 H5A 109.1
C4 C5 H5B 109.1
C6 C5 H5B 109.1
H5A C5 H5B 107.9
C5 C6 H6A 109.5
C5 C6 H6B 109.5
H6A C6 H6B 109.5
C5 C6 H6C 109.5
H6A C6 H6C 109.5
H6B C6 H6C 109.5
N1 N2 N3 103.39(19)
N2 N3 C1 114.54(19)
N2 N3 C7 118.3(2)
C1 N3 C7 127.1(2)
N3 C7 H7A 109.5
N3 C7 H7B 109.5
H7A C7 H7B 109.5
N3 C7 H7C 109.5
H7A C7 H7C 109.5
H7B C7 H7C 109.5
C8 Au2 Cl2 177.29(6)
N6 C8 C9 101.5(2)
N6 C8 Au2 124.43(16)
C9 C8 Au2 134.01(18)
N4 C9 C8 107.7(2)
N4 C9 H9 126.1
C8 C9 H9 126.1
N5 N4 C9 112.67(19)
N5 N4 C10 118.7(2)
C9 N4 C10 128.6(2)
N4 C10 C11 111.4(2)
N4 C10 H10A 109.4
C11 C10 H10A 109.4
N4 C10 H10B 109.4
C11 C10 H10B 109.4
H10A C10 H10B 108.0
C12 C11 C10 113.72(19)
C12 C11 H11A 108.8
C10 C11 H11A 108.8
C12 C11 H11B 108.8
C10 C11 H11B 108.8
H11A C11 H11B 107.7
C11 C12 C13 112.2(2)
C11 C12 H12A 109.2
C13 C12 H12A 109.2
C11 C12 H12B 109.2
C13 C12 H12B 109.2
H12A C12 H12B 107.9
C12 C13 H13A 109.5
C12 C13 H13B 109.5
H13A C13 H13B 109.5
C12 C13 H13C 109.5
H13A C13 H13C 109.5
H13B C13 H13C 109.5
N6 N5 N4 102.72(19)
N5 N6 C8 115.31(19)
N5 N6 C14 117.8(2)
C8 N6 C14 126.9(2)
N6 C14 H14A 109.5
N6 C14 H14B 109.5
H14A C14 H14B 109.5
N6 C14 H14C 109.5
H14A C14 H14C 109.5
H14B C14 H14C 109.5

loop_
_geom_bond_atom_site_label_1
_geom_bond_atom_site_label_2
_geom_bond_distance
Au1 C1 1.984(2)
Au1 Cl1 2.2978(6)
C1 N3 1.366(3)
C1 C2 1.384(3)
C2 N1 1.348(3)
C2 H2 0.9500
N1 N2 1.321(3)
N1 C3 1.468(3)
C3 C4 1.518(3)
C3 H3A 0.9900
C3 H3B 0.9900
C4 C5 1.522(3)
C4 H4A 0.9900
C4 H4B 0.9900
C5 C6 1.525(4)
C5 H5A 0.9900
C5 H5B 0.9900
C6 H6A 0.9800
C6 H6B 0.9800
C6 H6C 0.9800
N2 N3 1.327(3)
N3 C7 1.464(3)
C7 H7A 0.9800
C7 H7B 0.9800
C7 H7C 0.9800
Au2 C8 1.983(2)
Au2 Cl2 2.2917(6)
C8 N6 1.381(3)
C8 C9 1.385(3)
C9 N4 1.351(3)
C9 H9 0.9500
N4 N5 1.330(3)
N4 C10 1.468(3)
C10 C11 1.522(3)
C10 H10A 0.9900
C10 H10B 0.9900
C11 C12 1.518(3)
C11 H11A 0.9900
C11 H11B 0.9900
C12 C13 1.529(3)
C12 H12A 0.9900
C12 H12B 0.9900
C13 H13A 0.9800
C13 H13B 0.9800
C13 H13C 0.9800
N5 N6 1.326(3)
N6 C14 1.464(3)
C14 H14A 0.9800
C14 H14B 0.9800
C14 H14C 0.9800

loop_
_geom_torsion_atom_site_label_1
_geom_torsion_atom_site_label_2
_geom_torsion_atom_site_label_3
_geom_torsion_atom_site_label_4
_geom_torsion
N3 C1 C2 N1 -0.6(3)
Au1 C1 C2 N1 -177.33(18)
C1 C2 N1 N2 0.0(3)
C1 C2 N1 C3 179.7(2)
N2 N1 C3 C4 -97.5(3)
C2 N1 C3 C4 82.9(3)
N1 C3 C4 C5 -176.6(2)
C3 C4 C5 C6 178.3(2)
C2 N1 N2 N3 0.6(3)
C3 N1 N2 N3 -179.1(2)
N1 N2 N3 C1 -1.1(3)
N1 N2 N3 C7 -179.4(2)
C2 C1 N3 N2 1.1(3)
Au1 C1 N3 N2 177.97(17)
C2 C1 N3 C7 179.3(2)
Au1 C1 N3 C7 -3.8(4)
N6 C8 C9 N4 0.3(2)
Au2 C8 C9 N4 179.32(18)
C8 C9 N4 N5 -0.6(3)
C8 C9 N4 C10 176.8(2)
N5 N4 C10 C11 101.6(2)
C9 N4 C10 C11 -75.6(3)
N4 C10 C11 C12 -60.0(3)
C10 C11 C12 C13 -179.9(2)
C9 N4 N5 N6 0.6(2)
C10 N4 N5 N6 -177.04(19)
N4 N5 N6 C8 -0.4(3)
N4 N5 N6 C14 177.63(19)
C9 C8 N6 N5 0.1(3)
Au2 C8 N6 N5 -179.06(15)
C9 C8 N6 C14 -177.8(2)
Au2 C8 N6 C14 3.1(3)
